data_9000332
loop_
_publ_author_name
'Cameron, M.'
'Sueno, S.'
'Prewitt, C. T.'
'Papike, J. J.'

_publ_section_title
;High-temperature crystal chemistry of acmite, diopside, hedenbergite,
 jadeite, spodumene, and ureyite T = 400 C pyroxene
;
_journal_name_full 'American Mineralogist'
_journal_page_first 594
_journal_page_last 618
_journal_volume 58
_journal_year 1973
_chemical_formula_sum 'Ca Mg O6 Si2'
_chemical_name_mineral Diopside
_space_group_crystal_system monoclinic
_space_group_IT_number 15
_space_group_name_Hall '-C 2yc'
_space_group_name_H-M_alt 'C 1 2/c 1'
_symmetry_space_group_name_H-M 'C 1 2/c 1'
_cell_angle_alpha 90
_cell_angle_beta 105.94
_cell_angle_gamma 90
_cell_formula_units_Z 4
_cell_length_a 9.776
_cell_length_b 8.979
_cell_length_c 5.267
_cell_volume 444.554
_database_code_amcsd 0000341
_diffrn_ambient_temperature 673.15
_exptl_crystal_density_diffrn 3.236
_cod_original_formula_sum 'Si2 Mg Ca O6'
_cod_database_code 9000332

loop_
_space_group_symop_id
_space_group_symop_operation_xyz
1 x,y,z
2 1/2+x,1/2+y,z
3 x,-y,1/2+z
4 1/2+x,1/2-y,1/2+z
5 -x,y,1/2-z
6 1/2-x,1/2+y,1/2-z
7 -x,-y,-z
8 1/2-x,1/2-y,-z

loop_
_atom_site_aniso_label
_atom_site_aniso_U_11
_atom_site_aniso_U_22
_atom_site_aniso_U_33
_atom_site_aniso_U_12
_atom_site_aniso_U_13
_atom_site_aniso_U_23
Si 0.00868 0.00894 0.01184 -0.00060 0.00159 -0.00051
Mg1 0.01276 0.01103 0.01143 0.00000 0.00157 0.00000
Ca2 0.02198 0.01189 0.01597 0.00000 -0.00128 0.00000
O1 0.00936 0.01450 0.01509 0.00013 0.00166 0.00097
O2 0.02082 0.01233 0.01801 -0.00500 0.00328 -0.00196
O3 0.01276 0.01679 0.01707 -0.00034 0.00444 -0.00415

loop_
_atom_site_label
_atom_site_fract_x
_atom_site_fract_y
_atom_site_fract_z
Si 0.28620 0.09290 0.22940
Mg1 0.00000 0.90720 0.25000
Ca2 0.00000 0.30080 0.25000
O1 0.11600 0.08680 0.14240
O2 0.36110 0.24860 0.31630
O3 0.35010 0.01650 0.99610

loop_
_cod_related_entry_id
_cod_related_entry_database
_cod_related_entry_code
1 AMCSD 0000341
